data_2005880
loop_
_publ_author_name
'Lis, T.'

_publ_section_title
;
 Phosphonoacetic Acid (H~3~AP) and its Salts KH~2~AP.H~2~ O,
 (NH~4~)H~2~AP, LiH~2~AP, NaH~2~AP.2H~2~ O, K~2~HAP, (NH~4~)~2~HAP,
 Na~2~HAP.2H~2~ O, (NH~4~)~3~AP.2H~2~ O and Na~3~AP.10H~2~O
;
_journal_issue 1
_journal_name_full 'Acta Crystallographica Section C'
_journal_page_first 28
_journal_page_last 42
_journal_paper_doi 10.1107/S0108270196009390
_journal_volume 53
_journal_year 1997
_chemical_formula_moiety 'C2 H5 O5 P'
_chemical_formula_sum 'C2 H5 O5 P'
_chemical_formula_weight 140.03
_chemical_name_systematic
;
Phosphonoacetic acid
;
_space_group_IT_number 19
_symmetry_cell_setting orthorhombic
_symmetry_space_group_name_Hall 'P 2ac 2ab'
_symmetry_space_group_name_H-M 'P 21 21 21'
_cell_angle_alpha 90.
_cell_angle_beta 90.
_cell_angle_gamma 90.
_cell_formula_units_Z 4
_cell_length_a 6.090(4)
_cell_length_b 7.660(4)
_cell_length_c 10.356(7)
_cell_measurement_reflns_used 40
_cell_measurement_temperature 298(1)
_cell_measurement_theta_max 16
_cell_measurement_theta_min 10
_cell_volume 483.1(5)
_diffrn_ambient_temperature 298.0(10)
_diffrn_measurement_device 'Kuma KM4 automatic diffractometer'
_diffrn_measurement_method '\w/2\q scans'
_diffrn_radiation_monochromator graphite
_diffrn_radiation_source 'fine-focus sealed tube'
_diffrn_radiation_type MoK\a
_diffrn_radiation_wavelength 0.71073
_diffrn_reflns_av_R_equivalents 0.0164
_diffrn_reflns_av_sigmaI/netI 0.0203
_diffrn_reflns_limit_h_max 9
_diffrn_reflns_limit_h_min -9
_diffrn_reflns_limit_k_max 12
_diffrn_reflns_limit_k_min 0
_diffrn_reflns_limit_l_max 16
_diffrn_reflns_limit_l_min 0
_diffrn_reflns_number 2760
_diffrn_reflns_theta_max 35
_diffrn_reflns_theta_min 2
_diffrn_standards_decay_% -12
_diffrn_standards_interval_count 50
_diffrn_standards_number 3
_exptl_absorpt_coefficient_mu 0.496
_exptl_absorpt_correction_type none
_exptl_crystal_colour colorless
_exptl_crystal_density_diffrn 1.925(3)
_exptl_crystal_density_meas 1.91
_exptl_crystal_density_method 'flotation in CCl~4~/CHBr~2~CHBr~2~'
_exptl_crystal_description 'thick plates'
_exptl_crystal_F_000 288
_exptl_crystal_size_max 0.6
_exptl_crystal_size_mid 0.5
_exptl_crystal_size_min 0.3
_refine_diff_density_max 0.41
_refine_diff_density_min -0.29
_refine_ls_abs_structure_details 'Flack (1983)'
_refine_ls_abs_structure_Flack 0.43(8)
_refine_ls_extinction_coef 0.042(6)
_refine_ls_extinction_method SHELXL
_refine_ls_goodness_of_fit_all 1.127
_refine_ls_goodness_of_fit_obs 1.135
_refine_ls_hydrogen_treatment refall
_refine_ls_matrix_type full
_refine_ls_number_parameters 94
_refine_ls_number_reflns 2115
_refine_ls_number_restraints 0
_refine_ls_R_factor_all 0.0318
_refine_ls_R_factor_obs 0.0252
_refine_ls_shift/esd_max 0.12
_refine_ls_shift/esd_mean 0.011
_refine_ls_structure_factor_coef Fsqd
_refine_ls_weighting_details 'w=1/[\s^2^(Fo^2^)+(0.045P)^2^+0.024P] where P=(Fo^2^+2Fc^2^)/3'
_refine_ls_weighting_scheme calc
_refine_ls_wR_factor_all 0.0712
_refine_ls_wR_factor_obs 0.0680
_reflns_number_observed 1913
_reflns_number_total 2115
_reflns_observed_criterion >2sigma(I)
_cod_data_source_file mu1260.cif
_cod_data_source_block I
_cod_depositor_comments
;
The following automatic conversions were performed:

'_refine_ls_weighting_scheme' value 'calc
w=1/[\s^2^(Fo^2^)+(0.045P)^2^+0.024P] where P=(Fo^2^+2Fc^2^)/3' was
changed to 'calc'. New tag '_refine_ls_weighting_details' was
created. The value of the new tag was set to
'w=1/[\s^2^(Fo^2^)+(0.045P)^2^+0.024P] where P=(Fo^2^+2Fc^2^)/3'.

Automatic conversion script
Id: cif_fix_values 3143 2015-03-26 13:38:13Z robertas 
;
_cod_database_code 2005880

loop_
_symmetry_equiv_pos_as_xyz
'x, y, z'
'-x+1/2, -y, z+1/2'
'-x, y+1/2, -z+1/2'
'x+1/2, -y+1/2, -z'

loop_
_atom_site_aniso_label
_atom_site_aniso_U_11
_atom_site_aniso_U_22
_atom_site_aniso_U_33
_atom_site_aniso_U_12
_atom_site_aniso_U_13
_atom_site_aniso_U_23
P 0.02422(11) 0.01157(10) 0.01231(10) 0.00003(8) 0.00147(8) -0.00010(7)
O1 0.0245(3) 0.0257(4) 0.0252(4) 0.0008(3) 0.0034(3) 0.0082(3)
O2 0.0484(5) 0.0197(3) 0.0148(3) 0.0006(4) 0.0010(4) -0.0050(3)
O3 0.0394(4) 0.0124(3) 0.0164(3) -0.0009(3) 0.0032(3) 0.0007(2)
O4 0.0507(6) 0.0156(3) 0.0174(3) -0.0020(3) -0.0039(4) -0.0002(3)
O5 0.0619(7) 0.0197(4) 0.0224(4) -0.0003(4) -0.0055(4) 0.0058(3)
C1 0.0228(4) 0.0166(4) 0.0188(4) 0.0003(3) -0.0027(3) 0.0005(3)
C2 0.0248(5) 0.0184(4) 0.0213(4) 0.0051(3) -0.0006(3) -0.0033(4)

loop_
_atom_site_label
_atom_site_occupancy
_atom_site_fract_x
_atom_site_fract_y
_atom_site_fract_z
_atom_site_U_iso_or_equiv
_atom_site_thermal_displace_type
_atom_site_calc_flag
_atom_site_type_symbol
P 1 0.37923(4) 0.73391(3) 0.34282(2) 0.01603(7) Uani d P
O1 1 0.5993(2) 0.76878(13) 0.27349(9) 0.0252(2) Uani d O
O2 1 0.3667(2) 0.82885(12) 0.47410(8) 0.0276(2) Uani d O
O3 1 0.3566(2) 0.54270(10) 0.36793(8) 0.0228(2) Uani d O
O4 1 0.1625(2) 0.58018(11) 0.10264(8) 0.0279(2) Uani d O
O5 1 0.1606(3) 0.84005(13) 0.01025(9) 0.0347(3) Uani d O
C1 1 0.1625(2) 0.75046(14) 0.10712(10) 0.0194(2) Uani d C
C2 1 0.1650(2) 0.82175(15) 0.24237(11) 0.0215(2) Uani d C
H1 1 0.6043(38) 0.8537(38) 0.2377(25) 0.052(7) Uiso d H
H2 1 0.3695(67) 0.9648(51) 0.4895(29) 0.113(14) Uiso d H
H4 1 0.1522(43) 0.5425(36) 0.0155(21) 0.052(7) Uiso d H
H21 1 0.0425(29) 0.8010(27) 0.2831(20) 0.026(5) Uiso d H
H22 1 0.1922(32) 0.9500(31) 0.2386(18) 0.031(5) Uiso d H

loop_
_atom_type_symbol
_atom_type_description
_atom_type_scat_dispersion_real
_atom_type_scat_dispersion_imag
_atom_type_scat_source
C C 0.0033 0.0016 'International Tables Vol C Tables 4.2.6.8 and 6.1.1.4'
H H 0.0000 0.0000 'International Tables Vol C Tables 4.2.6.8 and 6.1.1.4'
O O 0.0106 0.0060 'International Tables Vol C Tables 4.2.6.8 and 6.1.1.4'
P P 0.1023 0.0942 'International Tables Vol C Tables 4.2.6.8 and 6.1.1.4'

loop_
_geom_angle_atom_site_label_1
_geom_angle_atom_site_label_2
_geom_angle_atom_site_label_3
_geom_angle
_geom_angle_publ_flag
O1 P O2 111.80(10) no
O1 P O3 109.30(10) no
O2 P O3 107.70(10) no
O1 P C2 107.20(10) no
O2 P C2 107.30(10) no
O3 P C2 113.60(10) no
C1 C2 P 114.20(10) no
O4 C1 C2 113.30(10) no
O5 C1 C2 124.3(2) no
O5 C1 O4 122.3(2) no
P O1 H1 114.6(18) ?
P O2 H2 126.7(17) ?
C1 O4 H4 109.7(16) ?
C1 C2 H21 112.1(13) ?
P C2 H21 105.8(12) ?
C1 C2 H22 108.9(11) ?
P C2 H22 105.7(11) ?
H21 C2 H22 109.9(18) ?

loop_
_geom_bond_atom_site_label_1
_geom_bond_atom_site_label_2
_geom_bond_distance
_geom_bond_publ_flag
P O1 1.544(2) no
P O2 1.544(2) no
P O3 1.494(2) no
P C2 1.799(2) no
C1 C2 1.503(2) no
O4 C1 1.305(2) no
O5 C1 1.216(2) no
O1 H1 0.75(3) no
O2 H2 1.05(4) no
O4 H4 0.95(2) no
C2 H21 0.87(2) ?
C2 H22 1.00(2) ?

loop_
_geom_torsion_atom_site_label_1
_geom_torsion_atom_site_label_2
_geom_torsion_atom_site_label_3
_geom_torsion_atom_site_label_4
_geom_torsion
_geom_torsion_publ_flag
O1 P C2 C1 56.3(2) no
O2 P C2 C1 176.5(2) no
O3 P C2 C1 -64.5(2) no
O4 C1 C2 P 52.0(2) no
O5 C1 C2 P -128.0(2) no

loop_
_cod_related_entry_id
_cod_related_entry_database
_cod_related_entry_code
1 ChemSpider 531
